data_1555741
loop_
_publ_author_name
'Xu, Shiyan'
'Zhang, Jing'
'Ma, Donghui'
'Xu, Dengyu'
'Xie, Xingang'
'She, Xuegong'

_publ_section_title
;
 Asymmetric Total Synthesis of (-)-Lycospidine A.
;
_journal_issue 18
_journal_name_full 'Organic letters'
_journal_page_first 4682
_journal_page_last 4685
_journal_paper_doi 10.1021/acs.orglett.6b02322
_journal_volume 18
_journal_year 2016
_chemical_absolute_configuration unk
_chemical_formula_moiety 'C15 H23 N O3'
_chemical_formula_sum 'C15 H23 N O3'
_chemical_formula_weight 265.34
_space_group_crystal_system orthorhombic
_space_group_IT_number 19
_space_group_name_Hall 'P 2ac 2ab'
_space_group_name_H-M_alt 'P 21 21 21'
_atom_sites_solution_hydrogens geom
_atom_sites_solution_primary direct
_audit_creation_date 2016-07-27
_audit_creation_method
;
Olex2 1.2
(compiled 2016.02.19 svn.r3266 for OlexSys, GUI svn.r5155)
;
_cell_angle_alpha 90
_cell_angle_beta 90
_cell_angle_gamma 90
_cell_formula_units_Z 4
_cell_length_a 8.5731(5)
_cell_length_b 9.2969(4)
_cell_length_c 17.1079(7)
_cell_measurement_reflns_used 925
_cell_measurement_temperature 294.23(10)
_cell_measurement_theta_max 23.7830
_cell_measurement_theta_min 4.0110
_cell_volume 1363.56(11)
_computing_cell_refinement
;
CrysAlisPro, Agilent Technologies,
Version 1.171.37.35 (release 13-08-2014 CrysAlis171 .NET)
(compiled Aug 13 2014,18:06:01)
;
_computing_data_collection
;
CrysAlisPro, Agilent Technologies,
Version 1.171.37.35 (release 13-08-2014 CrysAlis171 .NET)
(compiled Aug 13 2014,18:06:01)
;
_computing_data_reduction
;
CrysAlisPro, Agilent Technologies,
Version 1.171.37.35 (release 13-08-2014 CrysAlis171 .NET)
(compiled Aug 13 2014,18:06:01)
;
_computing_molecular_graphics 'Olex2 (Dolomanov et al., 2009)'
_computing_publication_material 'Olex2 (Dolomanov et al., 2009)'
_computing_structure_refinement 'ShelXL (Sheldrick, 2015)'
_computing_structure_solution 'ShelXS (Sheldrick, 2008)'
_diffrn_ambient_environment air
_diffrn_ambient_temperature 294.23(10)
_diffrn_detector 'CCD plate'
_diffrn_detector_area_resol_mean 16.0733
_diffrn_detector_type Eos
_diffrn_measured_fraction_theta_full 0.997
_diffrn_measured_fraction_theta_max 0.997
_diffrn_measurement_details
;
#__ type_ start__ end____ width___ exp.time_
  1 omega  -38.00   85.25   1.4500    6.0000
omega____ theta____ kappa____ phi______ frames
    -       22.7867    0.0000  150.0000 85

#__ type_ start__ end____ width___ exp.time_
  2 omega   64.00   91.55   1.4500    6.0000
omega____ theta____ kappa____ phi______ frames
    -       22.7867  178.0000  -30.0000 19
;
_diffrn_measurement_device 'four-circle diffractometer'
_diffrn_measurement_device_type 'SuperNova, Dual, Cu at zero, Eos'
_diffrn_measurement_method '\w scans'
_diffrn_orient_matrix_UB_11 -0.0360413000
_diffrn_orient_matrix_UB_12 -0.0134817000
_diffrn_orient_matrix_UB_13 0.0365842000
_diffrn_orient_matrix_UB_21 0.0681343000
_diffrn_orient_matrix_UB_22 -0.0361898000
_diffrn_orient_matrix_UB_23 0.0129219000
_diffrn_orient_matrix_UB_31 0.0300506000
_diffrn_orient_matrix_UB_32 0.0658036000
_diffrn_orient_matrix_UB_33 0.0146152000
_diffrn_radiation_monochromator mirror
_diffrn_radiation_probe x-ray
_diffrn_radiation_type MoK\a
_diffrn_radiation_wavelength 0.71073
_diffrn_reflns_av_R_equivalents 0.0272
_diffrn_reflns_av_unetI/netI 0.0621
_diffrn_reflns_Laue_measured_fraction_full 0.997
_diffrn_reflns_Laue_measured_fraction_max 0.997
_diffrn_reflns_limit_h_max 6
_diffrn_reflns_limit_h_min -10
_diffrn_reflns_limit_k_max 11
_diffrn_reflns_limit_k_min -6
_diffrn_reflns_limit_l_max 6
_diffrn_reflns_limit_l_min -21
_diffrn_reflns_number 3496
_diffrn_reflns_point_group_measured_fraction_full 0.950
_diffrn_reflns_point_group_measured_fraction_max 0.945
_diffrn_reflns_theta_full 25.500
_diffrn_reflns_theta_max 26.017
_diffrn_reflns_theta_min 3.364
_diffrn_source 'SuperNova (Mo) X-ray Source'
_exptl_absorpt_coefficient_mu 0.089
_exptl_absorpt_correction_T_max 1.00000
_exptl_absorpt_correction_T_min 0.83609
_exptl_absorpt_correction_type multi-scan
_exptl_absorpt_process_details
;
CrysAlisPro, Agilent Technologies,
Version 1.171.37.35 (release 13-08-2014 CrysAlis171 .NET)
(compiled Aug 13 2014,18:06:01)
Empirical absorption correction using spherical harmonics,
 implemented in SCALE3 ABSPACK scaling algorithm.
;
_exptl_crystal_colour 'clear light colourless'
_exptl_crystal_colour_lustre clear
_exptl_crystal_colour_modifier light
_exptl_crystal_colour_primary colourless
_exptl_crystal_density_diffrn 1.293
_exptl_crystal_description block
_exptl_crystal_F_000 576
_exptl_crystal_size_max 0.22
_exptl_crystal_size_mid 0.17
_exptl_crystal_size_min 0.14
_refine_diff_density_max 0.144
_refine_diff_density_min -0.157
_refine_diff_density_rms 0.039
_refine_ls_abs_structure_details
;
 Flack x determined using 575 quotients [(I+)-(I-)]/[(I+)+(I-)]
 (Parsons, Flack and Wagner, Acta Cryst. B69 (2013) 249-259).
;
_refine_ls_abs_structure_Flack 1.6(10)
_refine_ls_extinction_method none
_refine_ls_goodness_of_fit_ref 1.089
_refine_ls_hydrogen_treatment constr
_refine_ls_matrix_type full
_refine_ls_number_parameters 175
_refine_ls_number_reflns 2540
_refine_ls_number_restraints 0
_refine_ls_restrained_S_all 1.089
_refine_ls_R_factor_all 0.0722
_refine_ls_R_factor_gt 0.0532
_refine_ls_shift/su_max 0.000
_refine_ls_shift/su_mean 0.000
_refine_ls_structure_factor_coef Fsqd
_refine_ls_weighting_details 'w=1/[\s^2^(Fo^2^)+(0.0325P)^2^+0.1623P] where P=(Fo^2^+2Fc^2^)/3'
_refine_ls_weighting_scheme calc
_refine_ls_wR_factor_gt 0.0978
_refine_ls_wR_factor_ref 0.1118
_reflns_Friedel_coverage 0.627
_reflns_Friedel_fraction_full 0.884
_reflns_Friedel_fraction_max 0.872
_reflns_number_gt 1994
_reflns_number_total 2540
_reflns_threshold_expression 'I > 2\s(I)'
_cod_data_source_file ol6b02322_si_004.cif
_cod_data_source_block xushy_0722_1
_cod_original_cell_volume 1363.55(12)
_cod_database_code 1555741
_shelx_space_group_comment
;
The symmetry employed for this shelxl refinement is uniquely defined
by the following loop, which should always be used as a source of
symmetry information in preference to the above space-group names.
They are only intended as comments.
;
_reflns_odcompleteness_completeness 99.51
_reflns_odcompleteness_iscentric 1
_reflns_odcompleteness_theta 26.32
_olex2_refinement_description
;
1. Fixed Uiso
 At 1.2 times of:
  All C(H) groups, All C(H,H) groups
 At 1.5 times of:
  All C(H,H,H) groups, All O(H) groups
2.a Ternary CH refined with riding coordinates:
 C2(H2A), C8(H8), C9(H9), C10(H10), C11(H11), C13(H13)
2.b Secondary CH2 refined with riding coordinates:
 C3(H3A,H3B), C4(H4A,H4B), C6(H6A,H6B), C7(H7A,H7B), C12(H12A,H12B), C14(H14A,
 H14B)
2.c Idealised Me refined as rotating group:
 C15(H15A,H15B,H15C)
2.d Idealised tetrahedral OH refined as rotating group:
 O2(H2), O3(H3)
;
_shelx_shelxl_version_number 2014/7
_olex2_date_sample_data_collection 2016-07-25
_olex2_submission_special_instructions 'No special instructions were received'

loop_
_space_group_symop_operation_xyz
'x, y, z'
'-x+1/2, -y, z+1/2'
'x+1/2, -y+1/2, -z'
'-x, y+1/2, -z+1/2'

loop_
_atom_site_label
_atom_site_type_symbol
_atom_site_fract_x
_atom_site_fract_y
_atom_site_fract_z
_atom_site_U_iso_or_equiv
_atom_site_adp_type
_atom_site_occupancy
_atom_site_site_symmetry_order
_atom_site_calc_flag
_atom_site_refinement_flags_posn
O1 O 0.0167(4) 0.5458(3) 0.36288(15) 0.0519(8) Uani 1 1 d .
O2 O 0.2181(4) 0.8529(3) 0.14778(15) 0.0463(7) Uani 1 1 d .
H2 H 0.1442 0.9082 0.1426 0.069 Uiso 1 1 calc GR
O3 O 0.4739(4) 0.8319(3) 0.06738(19) 0.0577(9) Uani 1 1 d .
H3 H 0.4330 0.8935 0.0949 0.086 Uiso 1 1 calc GR
N1 N 0.0880(4) 0.5085(3) 0.23732(16) 0.0356(8) Uani 1 1 d .
C1 C 0.1995(4) 0.5113(4) 0.17116(18) 0.0298(8) Uani 1 1 d .
C2 C 0.3654(5) 0.5539(4) 0.19624(19) 0.0325(8) Uani 1 1 d .
H2A H 0.4123 0.4648 0.2159 0.039 Uiso 1 1 calc R
C3 C 0.3705(5) 0.6571(4) 0.26500(19) 0.0406(10) Uani 1 1 d .
H3A H 0.3208 0.7474 0.2513 0.049 Uiso 1 1 calc R
H3B H 0.4778 0.6766 0.2797 0.049 Uiso 1 1 calc R
C4 C 0.2837(5) 0.5854(4) 0.3328(2) 0.0431(10) Uani 1 1 d .
H4A H 0.3402 0.4999 0.3487 0.052 Uiso 1 1 calc R
H4B H 0.2816 0.6509 0.3770 0.052 Uiso 1 1 calc R
C5 C 0.1197(5) 0.5444(4) 0.3122(2) 0.0374(9) Uani 1 1 d .
C6 C -0.0700(5) 0.5265(4) 0.2054(2) 0.0443(10) Uani 1 1 d .
H6A H -0.1427 0.5581 0.2453 0.053 Uiso 1 1 calc R
H6B H -0.1080 0.4380 0.1821 0.053 Uiso 1 1 calc R
C7 C -0.0444(5) 0.6424(5) 0.1438(2) 0.0503(11) Uani 1 1 d .
H7A H -0.0490 0.7373 0.1672 0.060 Uiso 1 1 calc R
H7B H -0.1229 0.6361 0.1032 0.060 Uiso 1 1 calc R
C8 C 0.1182(5) 0.6129(4) 0.1104(2) 0.0345(9) Uani 1 1 d .
H8 H 0.1034 0.5566 0.0626 0.041 Uiso 1 1 calc R
C9 C 0.2120(5) 0.7449(4) 0.0878(2) 0.0376(9) Uani 1 1 d .
H9 H 0.1643 0.7876 0.0412 0.045 Uiso 1 1 calc R
C10 C 0.3812(5) 0.7051(4) 0.0682(2) 0.0365(9) Uani 1 1 d .
H10 H 0.3813 0.6667 0.0149 0.044 Uiso 1 1 calc R
C11 C 0.4561(5) 0.5888(4) 0.1215(2) 0.0355(9) Uani 1 1 d .
H11 H 0.5597 0.6233 0.1369 0.043 Uiso 1 1 calc R
C12 C 0.4775(5) 0.4443(4) 0.0785(2) 0.0436(10) Uani 1 1 d .
H12A H 0.5281 0.4624 0.0288 0.052 Uiso 1 1 calc R
H12B H 0.5464 0.3838 0.1092 0.052 Uiso 1 1 calc R
C13 C 0.3254(5) 0.3625(4) 0.0636(2) 0.0399(10) Uani 1 1 d .
H13 H 0.2701 0.4123 0.0214 0.048 Uiso 1 1 calc R
C14 C 0.2171(5) 0.3601(4) 0.1348(2) 0.0377(9) Uani 1 1 d .
H14A H 0.2587 0.2945 0.1737 0.045 Uiso 1 1 calc R
H14B H 0.1153 0.3248 0.1191 0.045 Uiso 1 1 calc R
C15 C 0.3602(6) 0.2091(4) 0.0352(3) 0.0598(13) Uani 1 1 d .
H15A H 0.2640 0.1611 0.0231 0.090 Uiso 1 1 calc GR
H15B H 0.4139 0.1572 0.0756 0.090 Uiso 1 1 calc GR
H15C H 0.4243 0.2132 -0.0107 0.090 Uiso 1 1 calc GR

loop_
_atom_site_aniso_label
_atom_site_aniso_U_11
_atom_site_aniso_U_22
_atom_site_aniso_U_33
_atom_site_aniso_U_23
_atom_site_aniso_U_13
_atom_site_aniso_U_12
O1 0.057(2) 0.0595(17) 0.0389(15) -0.0051(13) 0.0157(16) -0.0118(16)
O2 0.0520(19) 0.0389(15) 0.0479(15) -0.0048(13) 0.0051(15) 0.0087(14)
O3 0.057(2) 0.0390(15) 0.077(2) 0.0024(15) 0.0208(18) -0.0135(15)
N1 0.032(2) 0.0445(17) 0.0305(15) 0.0035(14) 0.0001(15) -0.0060(15)
C1 0.030(2) 0.0338(18) 0.0250(16) 0.0028(15) 0.0000(17) -0.0038(18)
C2 0.032(2) 0.0343(18) 0.0315(18) 0.0011(15) -0.0019(17) -0.0018(18)
C3 0.040(2) 0.050(2) 0.0314(18) -0.0034(17) -0.0032(19) -0.010(2)
C4 0.046(3) 0.054(2) 0.0284(17) -0.0031(18) -0.003(2) -0.007(2)
C5 0.048(3) 0.0332(19) 0.0309(18) 0.0024(15) 0.004(2) -0.0042(19)
C6 0.033(2) 0.055(2) 0.045(2) 0.007(2) 0.0023(19) -0.005(2)
C7 0.033(2) 0.062(2) 0.056(3) 0.012(2) 0.000(2) 0.003(2)
C8 0.035(2) 0.0382(19) 0.0305(17) 0.0031(16) -0.0027(18) 0.0006(18)
C9 0.045(3) 0.038(2) 0.0303(18) 0.0029(16) 0.0022(19) 0.0038(19)
C10 0.043(3) 0.0343(19) 0.0324(18) 0.0022(15) 0.008(2) -0.0051(18)
C11 0.032(2) 0.0389(19) 0.0353(19) -0.0003(17) 0.0024(18) -0.0036(19)
C12 0.048(3) 0.043(2) 0.039(2) 0.0037(18) 0.007(2) 0.008(2)
C13 0.048(3) 0.041(2) 0.0312(18) -0.0025(17) -0.0015(19) 0.005(2)
C14 0.043(2) 0.0348(19) 0.0354(18) -0.0004(16) -0.003(2) -0.0020(19)
C15 0.075(4) 0.048(2) 0.056(3) -0.017(2) -0.001(3) 0.007(3)

loop_
_atom_type_symbol
_atom_type_description
_atom_type_scat_dispersion_real
_atom_type_scat_dispersion_imag
_atom_type_scat_source
C C 0.0033 0.0016 'International Tables Vol C Tables 4.2.6.8 and 6.1.1.4'
H H 0.0000 0.0000 'International Tables Vol C Tables 4.2.6.8 and 6.1.1.4'
N N 0.0061 0.0033 'International Tables Vol C Tables 4.2.6.8 and 6.1.1.4'
O O 0.0106 0.0060 'International Tables Vol C Tables 4.2.6.8 and 6.1.1.4'

loop_
_geom_angle_atom_site_label_1
_geom_angle_atom_site_label_2
_geom_angle_atom_site_label_3
_geom_angle
C9 O2 H2 109.5
C10 O3 H3 109.5
C5 N1 C1 126.2(3)
C5 N1 C6 120.6(3)
C6 N1 C1 108.0(3)
N1 C1 C2 112.8(3)
N1 C1 C8 103.3(3)
N1 C1 C14 110.8(3)
C2 C1 C8 116.1(3)
C2 C1 C14 104.9(3)
C14 C1 C8 108.9(3)
C1 C2 H2A 104.9
C3 C2 C1 114.0(3)
C3 C2 H2A 104.9
C3 C2 C11 119.9(3)
C11 C2 C1 106.9(3)
C11 C2 H2A 104.9
C2 C3 H3A 110.3
C2 C3 H3B 110.3
C2 C3 C4 107.3(3)
H3A C3 H3B 108.5
C4 C3 H3A 110.3
C4 C3 H3B 110.3
C3 C4 H4A 109.0
C3 C4 H4B 109.0
H4A C4 H4B 107.8
C5 C4 C3 112.8(3)
C5 C4 H4A 109.0
C5 C4 H4B 109.0
O1 C5 N1 121.6(4)
O1 C5 C4 120.1(3)
N1 C5 C4 118.3(3)
N1 C6 H6A 111.4
N1 C6 H6B 111.4
N1 C6 C7 101.8(3)
H6A C6 H6B 109.3
C7 C6 H6A 111.4
C7 C6 H6B 111.4
C6 C7 H7A 110.7
C6 C7 H7B 110.7
C6 C7 C8 105.3(3)
H7A C7 H7B 108.8
C8 C7 H7A 110.7
C8 C7 H7B 110.7
C1 C8 H8 106.8
C7 C8 C1 105.4(3)
C7 C8 H8 106.8
C9 C8 C1 114.9(3)
C9 C8 C7 115.6(3)
C9 C8 H8 106.8
O2 C9 C8 113.8(3)
O2 C9 H9 108.3
O2 C9 C10 106.9(3)
C8 C9 H9 108.3
C8 C9 C10 111.2(3)
C10 C9 H9 108.3
O3 C10 C9 109.3(3)
O3 C10 H10 107.0
O3 C10 C11 110.6(3)
C9 C10 H10 107.0
C9 C10 C11 115.5(3)
C11 C10 H10 107.0
C2 C11 C10 115.3(3)
C2 C11 H11 107.8
C2 C11 C12 105.9(3)
C10 C11 H11 107.8
C12 C11 C10 112.0(3)
C12 C11 H11 107.8
C11 C12 H12A 108.7
C11 C12 H12B 108.7
H12A C12 H12B 107.6
C13 C12 C11 114.3(3)
C13 C12 H12A 108.7
C13 C12 H12B 108.7
C12 C13 H13 107.4
C12 C13 C14 113.0(3)
C12 C13 C15 110.4(3)
C14 C13 H13 107.4
C14 C13 C15 110.8(3)
C15 C13 H13 107.4
C1 C14 H14A 109.3
C1 C14 H14B 109.3
C13 C14 C1 111.5(3)
C13 C14 H14A 109.3
C13 C14 H14B 109.3
H14A C14 H14B 108.0
C13 C15 H15A 109.5
C13 C15 H15B 109.5
C13 C15 H15C 109.5
H15A C15 H15B 109.5
H15A C15 H15C 109.5
H15B C15 H15C 109.5

loop_
_geom_bond_atom_site_label_1
_geom_bond_atom_site_label_2
_geom_bond_distance
O1 C5 1.238(5)
O2 H2 0.8200
O2 C9 1.436(4)
O3 H3 0.8200
O3 C10 1.422(4)
N1 C1 1.482(4)
N1 C5 1.351(4)
N1 C6 1.471(5)
C1 C2 1.537(5)
C1 C8 1.568(5)
C1 C14 1.545(5)
C2 H2A 0.9800
C2 C3 1.519(5)
C2 C11 1.531(5)
C3 H3A 0.9700
C3 H3B 0.9700
C3 C4 1.532(5)
C4 H4A 0.9700
C4 H4B 0.9700
C4 C5 1.499(5)
C6 H6A 0.9700
C6 H6B 0.9700
C6 C7 1.522(5)
C7 H7A 0.9700
C7 H7B 0.9700
C7 C8 1.532(5)
C8 H8 0.9800
C8 C9 1.517(5)
C9 H9 0.9800
C9 C10 1.534(6)
C10 H10 0.9800
C10 C11 1.553(5)
C11 H11 0.9800
C11 C12 1.542(5)
C12 H12A 0.9700
C12 H12B 0.9700
C12 C13 1.531(5)
C13 H13 0.9800
C13 C14 1.532(5)
C13 C15 1.535(5)
C14 H14A 0.9700
C14 H14B 0.9700
C15 H15A 0.9600
C15 H15B 0.9600
C15 H15C 0.9600

loop_
_geom_torsion_atom_site_label_1
_geom_torsion_atom_site_label_2
_geom_torsion_atom_site_label_3
_geom_torsion_atom_site_label_4
_geom_torsion
O2 C9 C10 O3 -40.3(4)
O2 C9 C10 C11 85.2(4)
O3 C10 C11 C2 112.0(3)
O3 C10 C11 C12 -126.7(3)
N1 C1 C2 C3 -31.3(4)
N1 C1 C2 C11 -166.2(3)
N1 C1 C8 C7 -7.6(4)
N1 C1 C8 C9 120.9(3)
N1 C1 C14 C13 177.0(3)
N1 C6 C7 C8 34.9(4)
C1 N1 C5 O1 176.3(3)
C1 N1 C5 C4 -2.8(5)
C1 N1 C6 C7 -41.6(4)
C1 C2 C3 C4 57.3(4)
C1 C2 C11 C10 55.4(4)
C1 C2 C11 C12 -69.1(4)
C1 C8 C9 O2 -73.4(4)
C1 C8 C9 C10 47.4(4)
C2 C1 C8 C7 -131.6(3)
C2 C1 C8 C9 -3.2(4)
C2 C1 C14 C13 -60.9(4)
C2 C3 C4 C5 -56.5(4)
C2 C11 C12 C13 54.3(4)
C3 C2 C11 C10 -76.3(4)
C3 C2 C11 C12 159.2(3)
C3 C4 C5 O1 -148.3(3)
C3 C4 C5 N1 30.7(5)
C5 N1 C1 C2 2.8(5)
C5 N1 C1 C8 -123.4(4)
C5 N1 C1 C14 120.0(4)
C5 N1 C6 C7 114.4(4)
C6 N1 C1 C2 157.0(3)
C6 N1 C1 C8 30.8(4)
C6 N1 C1 C14 -85.7(4)
C6 N1 C5 O1 25.0(5)
C6 N1 C5 C4 -154.1(3)
C6 C7 C8 C1 -16.8(4)
C6 C7 C8 C9 -144.9(3)
C7 C8 C9 O2 49.8(4)
C7 C8 C9 C10 170.5(3)
C8 C1 C2 C3 87.7(4)
C8 C1 C2 C11 -47.2(4)
C8 C1 C14 C13 64.1(4)
C8 C9 C10 O3 -165.0(3)
C8 C9 C10 C11 -39.6(4)
C9 C10 C11 C2 -12.7(4)
C9 C10 C11 C12 108.5(4)
C10 C11 C12 C13 -72.2(4)
C11 C2 C3 C4 -174.2(3)
C11 C12 C13 C14 -44.5(4)
C11 C12 C13 C15 -169.2(3)
C12 C13 C14 C1 47.4(4)
C14 C1 C2 C3 -152.0(3)
C14 C1 C2 C11 73.2(3)
C14 C1 C8 C7 110.2(3)
C14 C1 C8 C9 -121.3(3)
C15 C13 C14 C1 171.9(3)
